data_8102277
loop_
_publ_author_name
'Leonore Wiehl'
'J\"urgen Schreuer'
'Eiken Hauss\"uhl'
'Peggy Hofmann'

_publ_section_title
;
 Crystal structure of diaquabis(m-betaine-O,O')tris-(copper(II)
 dichloride), (C5H11NO2)2 &#x00B7; 3CuCl2 &#x00B7; 2H2O
;
_journal_issue 4
_journal_name_full 'Zeitschrift f\"ur Kristallographie - New Crystal Structures'
_journal_page_first 487
_journal_volume 223
_journal_year 2008
_chemical_formula_structural '[{(CH~3~)~3~NCH~2~COO}~2~{(CuCl~2~}~3~(H~2~O)~2~]'
_chemical_formula_sum 'C10 H26 Cl6 Cu3 N2 O6'
_chemical_formula_weight 673.65
_chemical_name_systematic
; 
 diaquabis(\mu-betaine-O,O')tris(copper(II)dichloride)
;
_space_group_IT_number 61
_symmetry_cell_setting orthorhombic
_symmetry_space_group_name_Hall '-P 2ac 2ab'
_symmetry_space_group_name_H-M 'P b c a'
_atom_sites_solution_hydrogens geom
_atom_sites_solution_primary direct
_atom_sites_solution_secondary difmap
_audit_creation_method SHELXL-97
_cell_angle_alpha 90.00
_cell_angle_beta 90.00
_cell_angle_gamma 90.00
_cell_formula_units_Z 4
_cell_length_a 11.18140(10)
_cell_length_b 11.43830(10)
_cell_length_c 18.8671(2)
_cell_measurement_reflns_used 29012
_cell_measurement_temperature 293(2)
_cell_measurement_theta_max 30.00
_cell_measurement_theta_min 3.72
_cell_volume 2413.03(4)
_computing_cell_refinement
;
CrysAlis RED, Oxford Diffraction Ltd.,
Version 1.171.31.8 (release 12-01-2007 CrysAlis171 .NET)
(compiled Jan 12 2007,17:49:11)
;
_computing_data_collection
;
CrysAlis CCD, Oxford Diffraction Ltd.,
Version 1.171.31.8 (release 12-01-2007 CrysAlis171 .NET)
(compiled Jan 12 2007,17:49:11)
;
_computing_data_reduction
;
CrysAlis RED, Oxford Diffraction Ltd.,
Version 1.171.31.8 (release 12-01-2007 CrysAlis171 .NET)
(compiled Jan 12 2007,17:49:11)
;
_computing_molecular_graphics
;   'Ortep-3 for Windows (Farrugia)' 
    'Accelrys MS Modeling 4.0'  
;
_computing_structure_refinement 'SHELXL-97 (Sheldrick, 1997)'
_computing_structure_solution 'SHELXS-97 (Sheldrick, 1990)'
_diffrn_ambient_temperature 293(2)
_diffrn_detector_area_resol_mean 15.9682
_diffrn_measured_fraction_theta_full 0.892
_diffrn_measured_fraction_theta_max 0.892
_diffrn_measurement_device_type 'Oxford Diffraction Xcalibur3, Sapphire3 CCD'
_diffrn_measurement_method 'phi and omega'
_diffrn_radiation_monochromator graphite
_diffrn_radiation_source 'Enhance (Mo) X-ray Source'
_diffrn_radiation_type MoK\a
_diffrn_radiation_wavelength 0.71073
_diffrn_reflns_av_R_equivalents 0.0225
_diffrn_reflns_av_sigmaI/netI 0.0081
_diffrn_reflns_limit_h_max 15
_diffrn_reflns_limit_h_min -15
_diffrn_reflns_limit_k_max 16
_diffrn_reflns_limit_k_min -16
_diffrn_reflns_limit_l_max 26
_diffrn_reflns_limit_l_min -26
_diffrn_reflns_number 43663
_diffrn_reflns_theta_full 30.00
_diffrn_reflns_theta_max 30.00
_diffrn_reflns_theta_min 3.72
_exptl_absorpt_coefficient_mu 3.311
_exptl_absorpt_correction_T_max 1.00000
_exptl_absorpt_correction_T_min 0.68837
_exptl_absorpt_correction_type multi-scan
_exptl_crystal_colour green
_exptl_crystal_density_diffrn 1.854
_exptl_crystal_density_method 'not measured'
_exptl_crystal_description plate
_exptl_crystal_F_000 1348
_exptl_crystal_size_max 0.30
_exptl_crystal_size_mid 0.26
_exptl_crystal_size_min 0.08
_refine_diff_density_max 0.556
_refine_diff_density_min -0.469
_refine_diff_density_rms 0.074
_refine_ls_extinction_method none
_refine_ls_goodness_of_fit_ref 1.183
_refine_ls_hydrogen_treatment mixed
_refine_ls_matrix_type full
_refine_ls_number_parameters 176
_refine_ls_number_reflns 3514
_refine_ls_number_restraints 0
_refine_ls_restrained_S_all 1.183
_refine_ls_R_factor_all 0.0336
_refine_ls_R_factor_gt 0.0254
_refine_ls_shift/su_max 0.001
_refine_ls_shift/su_mean 0.000
_refine_ls_structure_factor_coef Fsqd
_refine_ls_weighting_details 'w=1/[\s^2^(Fo^2^)+(0.0210P)^2^+2.6165P] where P=(Fo^2^+2Fc^2^)/3'
_refine_ls_weighting_scheme calc
_refine_ls_wR_factor_gt 0.0574
_refine_ls_wR_factor_ref 0.0653
_reflns_number_gt 3000
_reflns_number_total 3514
_reflns_threshold_expression >2sigma(I)
_cod_data_source_file 1267-2256.cff
_cod_data_source_block 2b3cucl
_cod_depositor_comments
;
The following automatic conversions were performed:

'_refine_ls_weighting_scheme' value 'calc
w=1/[\s^2^(Fo^2^)+(0.0210P)^2^+2.6165P] where P=(Fo^2^+2Fc^2^)/3' was
changed to 'calc'. New tag '_refine_ls_weighting_details' was
created. The value of the new tag was set to
'w=1/[\s^2^(Fo^2^)+(0.0210P)^2^+2.6165P] where P=(Fo^2^+2Fc^2^)/3'.

Automatic conversion script
Id: cif_fix_values 3143 2015-03-26 13:38:13Z robertas 
;
_cod_database_code 8102277

loop_
_symmetry_equiv_pos_as_xyz
'x, y, z'
'-x+1/2, -y, z+1/2'
'-x, y+1/2, -z+1/2'
'x+1/2, -y+1/2, -z'
'-x, -y, -z'
'x-1/2, y, -z-1/2'
'x, -y-1/2, z-1/2'
'-x-1/2, y-1/2, z'

loop_
_atom_site_label
_atom_site_type_symbol
_atom_site_fract_x
_atom_site_fract_y
_atom_site_fract_z
_atom_site_U_iso_or_equiv
_atom_site_adp_type
_atom_site_occupancy
_atom_site_calc_flag
_atom_site_refinement_flags
_atom_site_disorder_assembly
_atom_site_disorder_group
Cu1 Cu 0.5000 0.0000 0.5000 0.02589(8) Uani 1 d S . .
Cu2 Cu 0.33304(2) 0.16945(2) 0.605406(12) 0.02649(7) Uani 1 d . . .
Cl1 Cl 0.49892(4) 0.20441(4) 0.50611(3) 0.03310(11) Uani 1 d . . .
Cl2 Cl 0.41581(5) 0.00097(4) 0.64137(3) 0.03412(11) Uani 1 d . . .
Cl3 Cl 0.39995(7) 0.27812(5) 0.69498(3) 0.05237(17) Uani 1 d . . .
O1W O 0.24342(17) 0.30746(16) 0.57175(10) 0.0422(4) Uani 1 d . . .
H1W H 0.221(3) 0.352(3) 0.6035(19) 0.065(11) Uiso 1 d . . .
H2W H 0.181(4) 0.293(4) 0.552(2) 0.082(13) Uiso 1 d . . .
N1 N 0.14731(15) -0.05184(15) 0.36849(9) 0.0284(3) Uani 1 d . . .
O1 O 0.22299(12) 0.08731(13) 0.53770(8) 0.0315(3) Uani 1 d . . .
O2 O 0.34280(12) -0.00097(13) 0.45859(8) 0.0301(3) Uani 1 d . . .
C1 C 0.2134(3) -0.1655(2) 0.36940(15) 0.0429(5) Uani 1 d . . .
C2 C 0.2084(3) 0.0329(3) 0.32022(14) 0.0496(6) Uani 1 d . . .
C3 C 0.0227(2) -0.0752(3) 0.34050(14) 0.0415(5) Uani 1 d . . .
C4 C 0.13211(17) -0.0019(2) 0.44148(11) 0.0286(4) Uani 1 d . . .
C5 C 0.24423(16) 0.03133(16) 0.48240(9) 0.0234(3) Uani 1 d . . .
H1 H 0.174(3) -0.214(3) 0.4028(19) 0.069(11) Uiso 1 d . . .
H2 H 0.211(3) -0.198(3) 0.3235(18) 0.061(9) Uiso 1 d . . .
H3 H 0.295(3) -0.148(3) 0.3827(16) 0.050(8) Uiso 1 d . . .
H4 H 0.205(3) -0.001(3) 0.276(2) 0.062(10) Uiso 1 d . . .
H5 H 0.166(3) 0.100(3) 0.3208(18) 0.059(10) Uiso 1 d . . .
H6 H 0.288(3) 0.043(3) 0.3366(16) 0.049(8) Uiso 1 d . . .
H7 H -0.017(3) -0.131(3) 0.3744(17) 0.051(8) Uiso 1 d . . .
H8 H -0.020(3) -0.008(3) 0.3432(17) 0.054(9) Uiso 1 d . . .
H9 H 0.032(3) -0.112(2) 0.2938(16) 0.045(8) Uiso 1 d . . .
H10 H 0.089(2) 0.066(3) 0.4368(15) 0.043(7) Uiso 1 d . . .
H11 H 0.092(2) -0.060(2) 0.4690(14) 0.034(6) Uiso 1 d . . .

loop_
_atom_site_aniso_label
_atom_site_aniso_U_11
_atom_site_aniso_U_22
_atom_site_aniso_U_33
_atom_site_aniso_U_23
_atom_site_aniso_U_13
_atom_site_aniso_U_12
Cu1 0.01888(14) 0.02561(16) 0.03319(17) -0.00076(13) -0.00168(12) 0.00182(12)
Cu2 0.02967(12) 0.02565(12) 0.02416(11) -0.00314(9) -0.00312(8) 0.00067(9)
Cl1 0.0310(2) 0.0271(2) 0.0412(3) 0.00325(19) 0.00860(19) 0.00057(18)
Cl2 0.0435(3) 0.0295(2) 0.0294(2) 0.00160(18) -0.00246(19) 0.0030(2)
Cl3 0.0863(5) 0.0350(3) 0.0358(3) -0.0036(2) -0.0228(3) -0.0081(3)
O1W 0.0423(9) 0.0361(9) 0.0484(9) -0.0114(7) -0.0157(8) 0.0124(7)
N1 0.0297(8) 0.0300(8) 0.0254(7) -0.0044(6) -0.0036(6) 0.0008(7)
O1 0.0283(7) 0.0356(8) 0.0305(7) -0.0115(6) -0.0025(5) 0.0017(6)
O2 0.0204(6) 0.0393(8) 0.0305(7) -0.0067(6) -0.0023(5) 0.0040(6)
C1 0.0469(13) 0.0345(12) 0.0473(13) -0.0150(10) -0.0049(11) 0.0111(10)
C2 0.0551(16) 0.0607(17) 0.0329(12) 0.0094(11) -0.0044(11) -0.0146(14)
C3 0.0345(11) 0.0468(13) 0.0431(12) -0.0114(11) -0.0128(9) -0.0002(10)
C4 0.0225(8) 0.0350(10) 0.0283(9) -0.0098(8) -0.0023(7) 0.0029(8)
C5 0.0234(8) 0.0213(8) 0.0255(8) -0.0014(6) -0.0017(6) 0.0010(6)

loop_
_atom_type_symbol
_atom_type_description
_atom_type_scat_dispersion_real
_atom_type_scat_dispersion_imag
_atom_type_scat_source
C C 0.0033 0.0016 'International Tables Vol C Tables 4.2.6.8 and 6.1.1.4'
H H 0.0000 0.0000 'International Tables Vol C Tables 4.2.6.8 and 6.1.1.4'
N N 0.0061 0.0033 'International Tables Vol C Tables 4.2.6.8 and 6.1.1.4'
O O 0.0106 0.0060 'International Tables Vol C Tables 4.2.6.8 and 6.1.1.4'
Cl Cl 0.1484 0.1585 'International Tables Vol C Tables 4.2.6.8 and 6.1.1.4'
Cu Cu 0.3201 1.2651 'International Tables Vol C Tables 4.2.6.8 and 6.1.1.4'

loop_
_geom_angle_atom_site_label_1
_geom_angle_atom_site_label_2
_geom_angle_atom_site_label_3
_geom_angle
_geom_angle_site_symmetry_1
_geom_angle_site_symmetry_3
_geom_angle_publ_flag
O2 Cu1 O2 180.0 5_656 . ?
O2 Cu1 Cl1 88.79(5) 5_656 . ?
O2 Cu1 Cl1 91.21(5) . . ?
O2 Cu1 Cl1 91.21(5) 5_656 5_656 ?
O2 Cu1 Cl1 88.79(5) . 5_656 ?
Cl1 Cu1 Cl1 180.0 . 5_656 ?
O1W Cu2 O1 81.86(7) . . ?
O1W Cu2 Cl3 88.19(6) . . ?
O1 Cu2 Cl3 161.82(5) . . ?
O1W Cu2 Cl2 173.48(6) . . ?
O1 Cu2 Cl2 92.48(5) . . ?
Cl3 Cu2 Cl2 96.39(2) . . ?
O1W Cu2 Cl1 90.41(6) . . ?
O1 Cu2 Cl1 92.84(4) . . ?
Cl3 Cu2 Cl1 102.46(3) . . ?
Cl2 Cu2 Cl1 93.118(19) . . ?
Cu1 Cl1 Cu2 83.593(16) . . ?
Cu2 O1W H1W 114(2) . . ?
Cu2 O1W H2W 115(3) . . ?
H1W O1W H2W 101(4) . . ?
C2 N1 C1 110.2(2) . . ?
C2 N1 C4 111.34(19) . . ?
C1 N1 C4 112.11(17) . . ?
C2 N1 C3 108.81(19) . . ?
C1 N1 C3 107.78(18) . . ?
C4 N1 C3 106.45(16) . . ?
C5 O1 Cu2 131.01(13) . . ?
C5 O2 Cu1 131.30(13) . . ?
N1 C1 H1 107(2) . . ?
N1 C1 H2 108(2) . . ?
H1 C1 H2 111(3) . . ?
N1 C1 H3 106.8(18) . . ?
H1 C1 H3 113(3) . . ?
H2 C1 H3 111(3) . . ?
N1 C2 H4 105(2) . . ?
N1 C2 H5 107(2) . . ?
H4 C2 H5 110(3) . . ?
N1 C2 H6 108.2(18) . . ?
H4 C2 H6 113(3) . . ?
H5 C2 H6 113(3) . . ?
N1 C3 H7 107.4(18) . . ?
N1 C3 H8 108(2) . . ?
H7 C3 H8 106(3) . . ?
N1 C3 H9 106.7(17) . . ?
H7 C3 H9 110(2) . . ?
H8 C3 H9 118(3) . . ?
N1 C4 C5 117.89(16) . . ?
N1 C4 H10 107.0(18) . . ?
C5 C4 H10 105.8(17) . . ?
N1 C4 H11 106.7(16) . . ?
C5 C4 H11 106.6(15) . . ?
H10 C4 H11 113(2) . . ?
O2 C5 O1 128.48(17) . . ?
O2 C5 C4 118.17(16) . . ?
O1 C5 C4 113.34(16) . . ?

loop_
_geom_bond_atom_site_label_1
_geom_bond_atom_site_label_2
_geom_bond_distance
_geom_bond_site_symmetry_2
_geom_bond_publ_flag
Cu1 O2 1.9235(13) 5_656 ?
Cu1 O2 1.9235(13) . ?
Cu1 Cl1 2.3410(5) . ?
Cu1 Cl1 2.3410(5) 5_656 ?
Cu2 O1W 1.9746(17) . ?
Cu2 O1 2.0071(14) . ?
Cu2 Cl3 2.2273(6) . ?
Cu2 Cl2 2.2429(6) . ?
Cu2 Cl1 2.6664(5) . ?
O1W H1W 0.82(4) . ?
O1W H2W 0.80(4) . ?
N1 C2 1.495(3) . ?
N1 C1 1.496(3) . ?
N1 C4 1.501(2) . ?
N1 C3 1.513(3) . ?
O1 C5 1.247(2) . ?
O2 C5 1.246(2) . ?
C1 H1 0.95(4) . ?
C1 H2 0.94(3) . ?
C1 H3 0.97(3) . ?
C2 H4 0.92(4) . ?
C2 H5 0.90(3) . ?
C2 H6 0.95(3) . ?
C3 H7 1.01(3) . ?
C3 H8 0.90(3) . ?
C3 H9 0.98(3) . ?
C4 C5 1.521(3) . ?
C4 H10 0.91(3) . ?
C4 H11 0.96(3) . ?

loop_
_geom_hbond_atom_site_label_D
_geom_hbond_atom_site_label_H
_geom_hbond_atom_site_label_A
_geom_hbond_distance_DH
_geom_hbond_distance_HA
_geom_hbond_distance_DA
_geom_hbond_angle_DHA
_geom_hbond_site_symmetry_A
O1W H1W Cl2 0.82(4) 2.40(4) 3.1298(18) 148(3) 8_665
O1W H2W Cl1 0.80(4) 2.32(4) 3.1065(19) 167(4) 4_456
